data_4081385
loop_
_publ_author_name
'Guo, Zhiqiang'
'Liu, Qiao'
'Wei, Xuehong'
'Zhang, Yongbin'
'Tong, Hongbo'
'Chao, Jianbin'
'Guo, Jianping'
'Liu, Diansheng'

_publ_section_title
;
 2-Aminopyrrolyl Dilithium Compounds: Synthesis, Structural Diversity, and
 Catalytic Activity for Amidation of Aldehydes with Amines
;
_journal_issue 16
_journal_name_full Organometallics
_journal_page_first 4677
_journal_paper_doi 10.1021/om4006609
_journal_volume 32
_journal_year 2013
_chemical_formula_sum 'C30 H60 Li4 N8'
_chemical_formula_weight 560.62
_chemical_name_systematic
; 
 ? 
;
_space_group_IT_number 15
_symmetry_cell_setting monoclinic
_symmetry_space_group_name_Hall '-C 2yc'
_symmetry_space_group_name_H-M 'C 1 2/c 1'
_atom_sites_solution_hydrogens geom
_atom_sites_solution_primary direct
_atom_sites_solution_secondary difmap
_audit_creation_method SHELXL-97
_cell_angle_alpha 90.00
_cell_angle_beta 128.923(3)
_cell_angle_gamma 90.00
_cell_formula_units_Z 4
_cell_length_a 25.849(5)
_cell_length_b 10.452(2)
_cell_length_c 17.811(7)
_cell_measurement_temperature 234(2)
_cell_volume 3743.7(18)
_computing_structure_refinement 'SHELXL-97 (Sheldrick, 2008)'
_computing_structure_solution 'SHELXS-97 (Sheldrick, 2008)'
_diffrn_ambient_temperature 234(2)
_diffrn_measured_fraction_theta_full 1.000
_diffrn_measured_fraction_theta_max 1.000
_diffrn_radiation_monochromator graphite
_diffrn_radiation_source 'fine-focus sealed tube'
_diffrn_radiation_type MoK\a
_diffrn_radiation_wavelength 0.71073
_diffrn_reflns_av_R_equivalents 0.0787
_diffrn_reflns_av_sigmaI/netI 0.0959
_diffrn_reflns_limit_h_max 28
_diffrn_reflns_limit_h_min -30
_diffrn_reflns_limit_k_max 12
_diffrn_reflns_limit_k_min -12
_diffrn_reflns_limit_l_max 19
_diffrn_reflns_limit_l_min -21
_diffrn_reflns_number 7967
_diffrn_reflns_theta_full 25.05
_diffrn_reflns_theta_max 25.05
_diffrn_reflns_theta_min 2.20
_exptl_absorpt_coefficient_mu 0.059
_exptl_absorpt_correction_T_max 0.9884
_exptl_absorpt_correction_T_min 0.9826
_exptl_absorpt_correction_type multi-scan
_exptl_absorpt_process_details sadabs
_exptl_crystal_density_diffrn 0.995
_exptl_crystal_density_method 'not measured'
_exptl_crystal_F_000 1232
_exptl_crystal_size_max 0.30
_exptl_crystal_size_mid 0.20
_exptl_crystal_size_min 0.20
_refine_diff_density_max 0.431
_refine_diff_density_min -0.368
_refine_diff_density_rms 0.054
_refine_ls_extinction_coef 0.0049(19)
_refine_ls_extinction_expression Fc^*^=kFc[1+0.001xFc^2^\l^3^/sin(2\q)]^-1/4^
_refine_ls_extinction_method SHELXL
_refine_ls_goodness_of_fit_ref 0.982
_refine_ls_hydrogen_treatment constr
_refine_ls_matrix_type full
_refine_ls_number_parameters 198
_refine_ls_number_reflns 3323
_refine_ls_number_restraints 28
_refine_ls_restrained_S_all 1.102
_refine_ls_R_factor_all 0.1403
_refine_ls_R_factor_gt 0.0844
_refine_ls_shift/su_max 0.000
_refine_ls_shift/su_mean 0.000
_refine_ls_structure_factor_coef Fsqd
_refine_ls_weighting_details 'calc w=1/[\s^2^(Fo^2^)+(0.2000P)^2^+0.0000P] where P=(Fo^2^+2Fc^2^)/3'
_refine_ls_weighting_scheme calc
_refine_ls_wR_factor_gt 0.2468
_refine_ls_wR_factor_ref 0.3077
_reflns_number_gt 1845
_reflns_number_total 3323
_reflns_threshold_expression >2sigma(I)
_cod_data_source_file om4006609_si_002.cif
_cod_data_source_block 3
_cod_depositor_comments
;
The following automatic conversions were performed:

'_symmetry_cell_setting' value 'Monoclinic' changed to 'monoclinic'
according to /home/saulius/struct/CIF-dictionaries/cif_core.dic
dictionary named 'cif_core.dic' version 2.4.2 from 2011-04-26.

Automatic conversion script
Id: cif_fix_values 1891 2012-01-12 08:04:46Z andrius 
;
_cod_original_sg_symbol_H-M C2/c
_cod_database_code 4081385

loop_
_symmetry_equiv_pos_as_xyz
'x, y, z'
'-x, y, -z+1/2'
'x+1/2, y+1/2, z'
'-x+1/2, y+1/2, -z+1/2'
'-x, -y, -z'
'x, -y, z-1/2'
'-x+1/2, -y+1/2, -z'
'x+1/2, -y+1/2, z-1/2'

loop_
_atom_site_label
_atom_site_type_symbol
_atom_site_fract_x
_atom_site_fract_y
_atom_site_fract_z
_atom_site_U_iso_or_equiv
_atom_site_adp_type
_atom_site_occupancy
_atom_site_symmetry_multiplicity
_atom_site_calc_flag
_atom_site_refinement_flags
Li1 Li 0.0706(3) 0.6981(6) 0.3112(5) 0.0529(15) Uani 1 1 d .
Li2 Li 0.1005(3) 0.7509(6) 0.2023(5) 0.0501(15) Uani 1 1 d .
N1 N 0.00690(13) 0.7702(3) 0.1663(2) 0.0477(9) Uani 1 1 d .
N2 N 0.09611(13) 0.5838(3) 0.2502(2) 0.0457(8) Uani 1 1 d .
N3 N 0.09757(16) 0.7870(3) 0.0834(2) 0.0596(10) Uani 1 1 d .
N4 N 0.15955(17) 0.9202(3) 0.2650(3) 0.0655(10) Uani 1 1 d U
C1 C -0.04631(17) 0.8518(4) 0.1154(3) 0.0535(10) Uani 1 1 d D
H1 H -0.0437 0.9454 0.1261 0.064 Uiso 1 1 calc R
C2 C -0.10311(19) 0.7872(4) 0.0416(3) 0.0629(12) Uani 1 1 d D
H2 H -0.1467 0.8259 -0.0103 0.075 Uiso 1 1 calc R
C3 C -0.08437(18) 0.6600(4) 0.0464(3) 0.0573(11) Uani 1 1 d D
H3 H -0.1120 0.5922 -0.0019 0.069 Uiso 1 1 calc R
C4 C -0.01634(16) 0.6529(3) 0.1238(3) 0.0455(9) Uani 1 1 d D
C5 C 0.03140(18) 0.5431(3) 0.1630(3) 0.0535(10) Uani 1 1 d .
H5A H 0.0148 0.4714 0.1781 0.064 Uiso 1 1 calc R
H5B H 0.0356 0.5142 0.1147 0.064 Uiso 1 1 calc R
C6 C 0.14386(18) 0.4794(4) 0.3003(3) 0.0557(11) Uani 1 1 d .
C7 C 0.1250(3) 0.3857(5) 0.3457(4) 0.0947(18) Uani 1 1 d .
H7A H 0.1196 0.4320 0.3876 0.142 Uiso 1 1 calc R
H7B H 0.1598 0.3222 0.3831 0.142 Uiso 1 1 calc R
H7C H 0.0835 0.3434 0.2952 0.142 Uiso 1 1 calc R
C8 C 0.1522(2) 0.4020(4) 0.2348(3) 0.0719(13) Uani 1 1 d .
H8A H 0.1105 0.3601 0.1846 0.108 Uiso 1 1 calc R
H8B H 0.1866 0.3381 0.2730 0.108 Uiso 1 1 calc R
H8C H 0.1646 0.4592 0.2056 0.108 Uiso 1 1 calc R
C9 C 0.2099(2) 0.5392(5) 0.3794(4) 0.0918(17) Uani 1 1 d .
H9A H 0.2249 0.5907 0.3511 0.138 Uiso 1 1 calc R
H9B H 0.2422 0.4725 0.4190 0.138 Uiso 1 1 calc R
H9C H 0.2051 0.5930 0.4191 0.138 Uiso 1 1 calc R
C10 C 0.1233(4) 0.9161(5) 0.1005(4) 0.116(2) Uani 1 1 d DU
H10A H 0.1464 0.9222 0.0731 0.139 Uiso 1 1 calc R
H10B H 0.0851 0.9741 0.0631 0.139 Uiso 1 1 calc R
C11 C 0.1651(3) 0.9622(6) 0.1916(4) 0.1111(17) Uani 1 1 d DU
H11A H 0.1606 1.0556 0.1873 0.133 Uiso 1 1 calc R
H11B H 0.2105 0.9430 0.2165 0.133 Uiso 1 1 calc R
C12 C 0.1361(4) 0.6986(7) 0.0752(5) 0.138(3) Uani 1 1 d .
H12A H 0.1151 0.6151 0.0572 0.207 Uiso 1 1 calc R
H12B H 0.1805 0.6925 0.1367 0.207 Uiso 1 1 calc R
H12C H 0.1388 0.7283 0.0262 0.207 Uiso 1 1 calc R
C13 C 0.0295(3) 0.7822(7) -0.0058(4) 0.111(2) Uani 1 1 d .
H13A H 0.0287 0.8014 -0.0598 0.167 Uiso 1 1 calc R
H13B H 0.0029 0.8447 -0.0032 0.167 Uiso 1 1 calc R
H13C H 0.0114 0.6973 -0.0139 0.167 Uiso 1 1 calc R
C14 C 0.2269(3) 0.9026(7) 0.3534(5) 0.137(3) Uani 1 1 d U
H14A H 0.2507 0.9831 0.3721 0.206 Uiso 1 1 calc R
H14B H 0.2492 0.8391 0.3431 0.206 Uiso 1 1 calc R
H14C H 0.2257 0.8737 0.4041 0.206 Uiso 1 1 calc R
C15 C 0.1255(3) 1.0115(6) 0.2780(6) 0.128(2) Uani 1 1 d U
H15A H 0.1501 1.0913 0.3006 0.192 Uiso 1 1 calc R
H15B H 0.1214 0.9801 0.3253 0.192 Uiso 1 1 calc R
H15C H 0.0815 1.0258 0.2172 0.192 Uiso 1 1 calc R

loop_
_atom_site_aniso_label
_atom_site_aniso_U_11
_atom_site_aniso_U_22
_atom_site_aniso_U_33
_atom_site_aniso_U_23
_atom_site_aniso_U_13
_atom_site_aniso_U_12
Li1 0.049(3) 0.060(4) 0.053(4) -0.007(3) 0.033(3) -0.002(3)
Li2 0.047(3) 0.049(3) 0.053(4) -0.001(3) 0.031(3) 0.002(3)
N1 0.0443(17) 0.0443(18) 0.0554(19) 0.0038(14) 0.0318(16) 0.0010(13)
N2 0.0414(17) 0.0422(17) 0.0474(17) 0.0009(13) 0.0249(15) 0.0029(13)
N3 0.066(2) 0.063(2) 0.055(2) -0.0015(16) 0.0398(18) -0.0039(16)
N4 0.072(2) 0.061(2) 0.075(2) -0.0146(17) 0.0517(19) -0.0218(16)
C1 0.047(2) 0.051(2) 0.061(3) 0.0153(18) 0.033(2) 0.0068(17)
C2 0.046(2) 0.075(3) 0.055(2) 0.017(2) 0.026(2) 0.006(2)
C3 0.046(2) 0.071(3) 0.045(2) -0.0027(19) 0.0239(19) -0.0078(19)
C4 0.042(2) 0.048(2) 0.048(2) -0.0015(16) 0.0286(18) -0.0039(15)
C5 0.055(2) 0.047(2) 0.061(2) -0.0118(19) 0.038(2) -0.0084(18)
C6 0.055(2) 0.049(2) 0.062(3) 0.0040(18) 0.036(2) 0.0121(18)
C7 0.125(4) 0.074(3) 0.129(5) 0.047(3) 0.101(4) 0.044(3)
C8 0.069(3) 0.071(3) 0.087(3) 0.001(2) 0.054(3) 0.021(2)
C9 0.063(3) 0.083(4) 0.075(3) -0.005(3) 0.018(3) 0.022(3)
C10 0.165(4) 0.095(4) 0.087(3) -0.012(3) 0.079(3) -0.054(3)
C11 0.147(4) 0.092(3) 0.090(3) -0.013(2) 0.072(3) -0.054(3)
C12 0.193(7) 0.154(6) 0.137(6) 0.025(5) 0.138(6) 0.066(5)
C13 0.093(4) 0.155(6) 0.060(3) 0.017(3) 0.035(3) -0.015(4)
C14 0.082(4) 0.124(5) 0.097(4) 0.003(4) 0.004(3) -0.042(3)
C15 0.128(5) 0.078(4) 0.208(6) -0.044(4) 0.120(5) -0.030(3)

loop_
_atom_type_symbol
_atom_type_description
_atom_type_scat_dispersion_real
_atom_type_scat_dispersion_imag
_atom_type_scat_source
C C 0.0033 0.0016 'International Tables Vol C Tables 4.2.6.8 and 6.1.1.4'
H H 0.0000 0.0000 'International Tables Vol C Tables 4.2.6.8 and 6.1.1.4'
Li Li -0.0003 0.0001 'International Tables Vol C Tables 4.2.6.8 and 6.1.1.4'
N N 0.0061 0.0033 'International Tables Vol C Tables 4.2.6.8 and 6.1.1.4'

loop_
_geom_angle_atom_site_label_1
_geom_angle_atom_site_label_2
_geom_angle_atom_site_label_3
_geom_angle
_geom_angle_site_symmetry_1
_geom_angle_site_symmetry_3
N2 Li1 N1 79.7(2) . .
N2 Li1 C4 130.7(3) . 2
N1 Li1 C4 114.7(3) . 2
N2 Li1 C3 127.5(3) . 2
N1 Li1 C3 146.6(3) . 2
C4 Li1 C3 34.42(15) 2 2
N2 Li1 C2 145.9(3) . 2
N1 Li1 C2 131.3(3) . 2
C4 Li1 C2 56.4(2) 2 2
C3 Li1 C2 34.28(17) 2 2
N2 Li1 C1 174.3(3) . 2
N1 Li1 C1 98.9(3) . 2
C4 Li1 C1 54.94(18) 2 2
C3 Li1 C1 56.0(2) 2 2
C2 Li1 C1 33.71(15) 2 2
N2 Li1 N1 151.6(3) . 2
N1 Li1 N1 90.0(2) . 2
C4 Li1 N1 33.36(13) 2 2
C3 Li1 N1 56.78(18) 2 2
C2 Li1 N1 56.48(18) 2 2
C1 Li1 N1 33.25(13) 2 2
N2 Li1 Li1 106.8(3) . 2
N1 Li1 Li1 55.4(2) . 2
C4 Li1 Li1 60.3(2) 2 2
C3 Li1 Li1 94.5(3) 2 2
C2 Li1 Li1 103.8(3) 2 2
C1 Li1 Li1 76.6(2) 2 2
N1 Li1 Li1 47.39(19) 2 2
N2 Li2 N1 81.2(2) . .
N2 Li2 N3 128.0(3) . .
N1 Li2 N3 111.8(3) . .
N2 Li2 N4 136.2(4) . .
N1 Li2 N4 113.0(3) . .
N3 Li2 N4 86.6(3) . .
C4 N1 C1 106.5(3) . .
C4 N1 Li2 96.0(3) . .
C1 N1 Li2 138.7(3) . .
C4 N1 Li1 95.2(3) . .
C1 N1 Li1 135.1(3) . .
Li2 N1 Li1 74.4(3) . .
C4 N1 Li1 71.8(2) . 2
C1 N1 Li1 73.1(2) . 2
Li2 N1 Li1 148.0(3) . 2
Li1 N1 Li1 77.2(3) . 2
C5 N2 C6 113.4(3) . .
C5 N2 Li2 97.9(3) . .
C6 N2 Li2 132.0(3) . .
C5 N2 Li1 101.8(3) . .
C6 N2 Li1 124.0(3) . .
Li2 N2 Li1 80.4(3) . .
C12 N3 C10 111.4(5) . .
C12 N3 C13 108.0(5) . .
C10 N3 C13 110.0(4) . .
C12 N3 Li2 113.5(4) . .
C10 N3 Li2 103.5(3) . .
C13 N3 Li2 110.3(3) . .
C15 N4 C14 110.7(5) . .
C15 N4 C11 111.3(5) . .
C14 N4 C11 106.5(4) . .
C15 N4 Li2 109.3(3) . .
C14 N4 Li2 116.0(4) . .
C11 N4 Li2 102.7(3) . .
N1 C1 C2 110.4(3) . .
N1 C1 Li1 73.7(2) . 2
C2 C1 Li1 72.9(3) . 2
N1 C1 H1 124.7 . .
C2 C1 H1 124.7 . .
Li1 C1 H1 124.7 2 .
C1 C2 C3 106.6(3) . .
C1 C2 Li1 73.4(3) . 2
C3 C2 Li1 72.0(3) . 2
C1 C2 H2 126.4 . .
C3 C2 H2 126.4 . .
Li1 C2 H2 126.4 2 .
C4 C3 C2 106.5(3) . .
C4 C3 Li1 72.7(3) . 2
C2 C3 Li1 73.7(3) . 2
C4 C3 H3 126.4 . .
C2 C3 H3 126.4 . .
Li1 C3 H3 126.4 2 .
N1 C4 C3 110.0(3) . .
N1 C4 C5 118.8(3) . .
C3 C4 C5 131.2(3) . .
N1 C4 Li1 74.8(2) . 2
C3 C4 Li1 72.9(3) . 2
C5 C4 Li1 119.6(3) . 2
N2 C5 C4 109.3(3) . .
N2 C5 H5A 109.8 . .
C4 C5 H5A 109.8 . .
N2 C5 H5B 109.8 . .
C4 C5 H5B 109.8 . .
H5A C5 H5B 108.3 . .
N2 C6 C9 106.8(3) . .
N2 C6 C7 111.9(3) . .
C9 C6 C7 108.8(4) . .
N2 C6 C8 113.3(3) . .
C9 C6 C8 108.1(3) . .
C7 C6 C8 107.8(4) . .
C6 C7 H7A 109.5 . .
C6 C7 H7B 109.5 . .
H7A C7 H7B 109.5 . .
C6 C7 H7C 109.5 . .
H7A C7 H7C 109.5 . .
H7B C7 H7C 109.5 . .
C6 C8 H8A 109.5 . .
C6 C8 H8B 109.5 . .
H8A C8 H8B 109.5 . .
C6 C8 H8C 109.5 . .
H8A C8 H8C 109.5 . .
H8B C8 H8C 109.5 . .
C6 C9 H9A 109.5 . .
C6 C9 H9B 109.5 . .
H9A C9 H9B 109.5 . .
C6 C9 H9C 109.5 . .
H9A C9 H9C 109.5 . .
H9B C9 H9C 109.5 . .
C11 C10 N3 119.9(5) . .
C11 C10 H10A 107.4 . .
N3 C10 H10A 107.4 . .
C11 C10 H10B 107.4 . .
N3 C10 H10B 107.4 . .
H10A C10 H10B 106.9 . .
C10 C11 N4 120.8(5) . .
C10 C11 H11A 107.1 . .
N4 C11 H11A 107.1 . .
C10 C11 H11B 107.1 . .
N4 C11 H11B 107.1 . .
H11A C11 H11B 106.8 . .
N3 C12 H12A 109.5 . .
N3 C12 H12B 109.5 . .
H12A C12 H12B 109.5 . .
N3 C12 H12C 109.5 . .
H12A C12 H12C 109.5 . .
H12B C12 H12C 109.5 . .
N3 C13 H13A 109.5 . .
N3 C13 H13B 109.5 . .
H13A C13 H13B 109.5 . .
N3 C13 H13C 109.5 . .
H13A C13 H13C 109.5 . .
H13B C13 H13C 109.5 . .
N4 C14 H14A 109.5 . .
N4 C14 H14B 109.5 . .
H14A C14 H14B 109.5 . .
N4 C14 H14C 109.5 . .
H14A C14 H14C 109.5 . .
H14B C14 H14C 109.5 . .
N4 C15 H15A 109.5 . .
N4 C15 H15B 109.5 . .
H15A C15 H15B 109.5 . .
N4 C15 H15C 109.5 . .
H15A C15 H15C 109.5 . .
H15B C15 H15C 109.5 . .

loop_
_geom_bond_atom_site_label_1
_geom_bond_atom_site_label_2
_geom_bond_distance
_geom_bond_site_symmetry_2
Li1 N2 1.986(7) .
Li1 N1 2.144(7) .
Li1 C4 2.360(7) 2
Li1 C3 2.363(8) 2
Li1 C2 2.384(7) 2
Li1 C1 2.390(7) 2
Li1 N1 2.397(6) 2
Li1 Li1 2.841(12) 2
Li2 N2 1.979(7) .
Li2 N1 2.088(6) .
Li2 N3 2.105(7) .
Li2 N4 2.136(7) .
N1 C4 1.366(4) .
N1 C1 1.370(4) .
N1 Li1 2.397(6) 2
N2 C5 1.458(4) .
N2 C6 1.458(4) .
N3 C12 1.430(6) .
N3 C10 1.450(6) .
N3 C13 1.453(6) .
N4 C15 1.414(6) .
N4 C14 1.449(6) .
N4 C11 1.468(6) .
C1 C2 1.384(5) .
C1 Li1 2.390(7) 2
C1 H1 0.9900 .
C2 C3 1.399(6) .
C2 Li1 2.384(7) 2
C2 H2 0.9900 .
C3 C4 1.397(5) .
C3 Li1 2.363(8) 2
C3 H3 0.9900 .
C4 C5 1.498(5) .
C4 Li1 2.360(7) 2
C5 H5A 0.9800 .
C5 H5B 0.9800 .
C6 C9 1.506(6) .
C6 C7 1.533(6) .
C6 C8 1.542(5) .
C7 H7A 0.9700 .
C7 H7B 0.9700 .
C7 H7C 0.9700 .
C8 H8A 0.9700 .
C8 H8B 0.9700 .
C8 H8C 0.9700 .
C9 H9A 0.9700 .
C9 H9B 0.9700 .
C9 H9C 0.9700 .
C10 C11 1.353(7) .
C10 H10A 0.9800 .
C10 H10B 0.9800 .
C11 H11A 0.9800 .
C11 H11B 0.9800 .
C12 H12A 0.9700 .
C12 H12B 0.9700 .
C12 H12C 0.9700 .
C13 H13A 0.9700 .
C13 H13B 0.9700 .
C13 H13C 0.9700 .
C14 H14A 0.9700 .
C14 H14B 0.9700 .
C14 H14C 0.9700 .
C15 H15A 0.9700 .
C15 H15B 0.9700 .
C15 H15C 0.9700 .
